data_7153021
loop_
_publ_author_name
'Pa\~nos, Juli\'an'
'D\'iaz-Oltra, Santiago'
'S\'anchez-Peris, Mar\'ia'
'Garc\'ia-Pla, Jorge'
'Murga, Juan'
'Falomir, Eva'
'Carda, Miguel'
'Redondo-Horcajo, Mariano'
'D\'iaz, J Fernando'
'Barasoain, Isabel'
'Marco, J. Alberto'

_publ_section_title
;
 Synthesis and biological evaluation of truncated \a-tubulin-binding
 pironetin analogues lacking alkyl pendants in the side chain or the
 dihydropyrone ring.
;
_journal_issue 35
_journal_name_full 'Organic &amp; biomolecular chemistry'
_journal_page_first 5809
_journal_page_last 5826
_journal_paper_doi 10.1039/c3ob40854j
_journal_volume 11
_journal_year 2013
_chemical_absolute_configuration syn
_chemical_compound_source Synthesis
_chemical_formula_moiety 'C26 H41 N O5 Si'
_chemical_formula_sum 'C26 H41 N O5 Si'
_chemical_formula_weight 475.69
_space_group_IT_number 4
_symmetry_cell_setting monoclinic
_symmetry_Int_Tables_number 4
_symmetry_space_group_name_Hall 'P 2yb'
_symmetry_space_group_name_H-M 'P 1 21 1'
_atom_sites_solution_hydrogens geom
_atom_sites_solution_primary direct
_atom_sites_solution_secondary difmap
_audit_creation_method SHELXL-97
_cell_angle_alpha 90.00
_cell_angle_beta 93.142(6)
_cell_angle_gamma 90.00
_cell_formula_units_Z 2
_cell_length_a 8.6842(5)
_cell_length_b 8.7472(6)
_cell_length_c 18.5924(13)
_cell_measurement_reflns_used 3833
_cell_measurement_temperature 150.00(14)
_cell_measurement_theta_max 72.39
_cell_measurement_theta_min 4.76
_cell_volume 1410.20(16)
_computing_structure_refinement 'SHELXL-97 (Sheldrick, 1997)'
_computing_structure_solution 'SHELXS-97 (Sheldrick, 1990)'
_diffrn_ambient_temperature 150.00(14)
_diffrn_measured_fraction_theta_full 0.976
_diffrn_measured_fraction_theta_max 0.977
_diffrn_radiation_monochromator graphite
_diffrn_radiation_type CuK\a
_diffrn_radiation_wavelength 1.54184
_diffrn_reflns_av_R_equivalents 0.0397
_diffrn_reflns_av_sigmaI/netI 0.0539
_diffrn_reflns_limit_h_max 10
_diffrn_reflns_limit_h_min -2
_diffrn_reflns_limit_k_max 10
_diffrn_reflns_limit_k_min -9
_diffrn_reflns_limit_l_max 22
_diffrn_reflns_limit_l_min -22
_diffrn_reflns_number 5207
_diffrn_reflns_theta_full 72.39
_diffrn_reflns_theta_max 72.39
_diffrn_reflns_theta_min 4.76
_diffrn_source 'fine-focus sealed tube'
_exptl_absorpt_coefficient_mu 0.997
_exptl_absorpt_correction_T_max 1.0000
_exptl_absorpt_correction_T_min 0.3651
_exptl_absorpt_correction_type multi-scan
_exptl_crystal_colour Colorless
_exptl_crystal_density_diffrn 1.120
_exptl_crystal_density_method 'not measured'
_exptl_crystal_description Prism
_exptl_crystal_F_000 516
_exptl_crystal_recrystallization_method MeCN
_exptl_crystal_size_max 0.5511
_exptl_crystal_size_mid 0.3504
_exptl_crystal_size_min 0.0747
_refine_diff_density_max 0.408
_refine_diff_density_min -0.469
_refine_diff_density_rms 0.074
_refine_ls_abs_structure_details 'Flack H D (1983), Acta Cryst. A39, 876-881'
_refine_ls_abs_structure_Flack 0.03(9)
_refine_ls_extinction_method none
_refine_ls_goodness_of_fit_ref 1.147
_refine_ls_hydrogen_treatment mixed
_refine_ls_matrix_type full
_refine_ls_number_parameters 306
_refine_ls_number_reflns 3833
_refine_ls_number_restraints 1
_refine_ls_restrained_S_all 1.147
_refine_ls_R_factor_all 0.0862
_refine_ls_R_factor_gt 0.0757
_refine_ls_shift/su_max 0.005
_refine_ls_shift/su_mean 0.001
_refine_ls_structure_factor_coef Fsqd
_refine_ls_weighting_details 'calc w=1/[\s^2^(Fo^2^)+(0.0668P)^2^+4.4512P] where P=(Fo^2^+2Fc^2^)/3'
_refine_ls_weighting_scheme calc
_refine_ls_wR_factor_gt 0.2339
_refine_ls_wR_factor_ref 0.2405
_reflns_number_gt 3441
_reflns_number_total 3833
_reflns_threshold_expression >2sigma(I)
_cod_data_source_file c3ob40854j.txt
_cod_data_source_block str1407
_cod_original_cell_volume 1410.19(16)
_cod_original_sg_symbol_H-M 'P 21'
_cod_database_code 7153021

loop_
_symmetry_equiv_pos_as_xyz
'x, y, z'
'-x, y+1/2, -z'

loop_
_atom_site_label
_atom_site_type_symbol
_atom_site_fract_x
_atom_site_fract_y
_atom_site_fract_z
_atom_site_U_iso_or_equiv
_atom_site_adp_type
_atom_site_occupancy
_atom_site_symmetry_multiplicity
_atom_site_calc_flag
_atom_site_refinement_flags
Si1 Si -0.3769(3) -0.0650(3) -0.13427(11) 0.0495(6) Uani 1 1 d .
O26 O -0.7373(5) 0.3760(6) -0.2521(2) 0.0365(11) Uani 1 1 d .
O20 O -0.5582(4) 0.3697(6) -0.4575(2) 0.0313(10) Uani 1 1 d .
N21 N -0.7223(5) 0.3055(7) -0.3728(3) 0.0235(10) Uani 1 1 d .
O14 O -0.3123(5) 0.1829(6) -0.3531(2) 0.0347(11) Uani 1 1 d .
O27 O -0.9174(5) 0.2306(6) -0.3092(2) 0.0360(11) Uani 1 1 d .
C18 C -0.5837(7) 0.3667(8) -0.3935(3) 0.0268(12) Uani 1 1 d .
C28 C -1.0237(7) 0.3046(7) -0.5308(3) 0.0279(12) Uani 1 1 d .
O2 O -0.3503(6) 0.1100(7) -0.1619(3) 0.0414(12) Uani 1 1 d .
C22 C -0.8353(6) 0.2383(7) -0.4268(3) 0.0254(12) Uani 1 1 d .
H22 H -0.7841 0.1708 -0.4601 0.031 Uiso 1 1 calc R
C23 C -0.7851(6) 0.3104(8) -0.3057(3) 0.0249(12) Uiso 1 1 d .
C15 C -0.4655(6) 0.4143(8) -0.3348(3) 0.0285(13) Uani 1 1 d .
H15 H -0.5188 0.4686 -0.2974 0.034 Uiso 1 1 calc R
C12 C -0.3893(7) 0.2692(8) -0.3009(3) 0.0286(13) Uani 1 1 d .
H12 H -0.4702 0.2052 -0.2818 0.034 Uiso 1 1 calc R
C29 C -0.9573(7) 0.2611(7) -0.5940(3) 0.0303(14) Uani 1 1 d .
H29 H -0.8509 0.2672 -0.5968 0.036 Uiso 1 1 calc R
C30 C -1.1826(7) 0.2949(8) -0.5276(4) 0.0351(14) Uani 1 1 d .
H30 H -1.2289 0.3227 -0.4856 0.042 Uiso 1 1 calc R
C24 C -0.9248(7) 0.3660(8) -0.4677(3) 0.0295(13) Uani 1 1 d .
H24A H -0.9900 0.4184 -0.4349 0.035 Uiso 1 1 calc R
H24B H -0.8523 0.4398 -0.4851 0.035 Uiso 1 1 calc R
C19 C -0.3465(7) 0.5227(9) -0.3651(4) 0.0358(16) Uani 1 1 d .
H19A H -0.2745 0.4648 -0.3915 0.054 Uiso 1 1 calc R
H19B H -0.2923 0.5755 -0.3262 0.054 Uiso 1 1 calc R
H19C H -0.3981 0.5955 -0.3966 0.054 Uiso 1 1 calc R
C10 C -0.2740(7) 0.3099(9) -0.2397(3) 0.0345(14) Uani 1 1 d .
H10A H -0.1852 0.3586 -0.2594 0.041 Uiso 1 1 calc R
H10B H -0.3207 0.3829 -0.2083 0.041 Uiso 1 1 calc R
C31 C -1.0468(9) 0.2091(8) -0.6528(4) 0.0395(16) Uani 1 1 d .
H31 H -1.0009 0.1792 -0.6946 0.047 Uiso 1 1 calc R
C33 C -1.2075(8) 0.2018(9) -0.6489(4) 0.0407(16) Uani 1 1 d .
H33 H -1.2690 0.1686 -0.6884 0.049 Uiso 1 1 calc R
C25 C -0.9325(7) 0.1471(8) -0.3763(4) 0.0324(15) Uani 1 1 d .
H25A H -1.0393 0.1429 -0.3943 0.039 Uiso 1 1 calc R
H25B H -0.8935 0.0437 -0.3703 0.039 Uiso 1 1 calc R
C32 C -1.2730(8) 0.2439(9) -0.5866(4) 0.0413(17) Uani 1 1 d .
H32 H -1.3795 0.2384 -0.5838 0.050 Uiso 1 1 calc R
C17 C -0.3960(9) 0.0559(9) -0.3824(4) 0.0434(18) Uani 1 1 d .
H17A H -0.3403 0.0112 -0.4204 0.065 Uiso 1 1 calc R
H17B H -0.4953 0.0894 -0.4014 0.065 Uiso 1 1 calc R
H17C H -0.4089 -0.0187 -0.3454 0.065 Uiso 1 1 calc R
C3 C -0.5933(11) -0.0816(12) -0.1258(5) 0.058(2) Uani 1 1 d .
C6 C -0.2204(8) 0.1720(10) -0.1958(4) 0.0415(17) Uani 1 1 d .
H6 H -0.1828 0.0949 -0.2289 0.050 Uiso 1 1 calc R
C11 C -0.0868(9) 0.2147(13) -0.1413(4) 0.054(2) Uani 1 1 d .
H11A H -0.0563 0.1246 -0.1137 0.065 Uiso 1 1 calc R
H11B H 0.0010 0.2472 -0.1675 0.065 Uiso 1 1 calc R
C7 C -0.6775(13) -0.0371(15) -0.1974(5) 0.076(3) Uani 1 1 d .
H7A H -0.6595 0.0690 -0.2071 0.113 Uiso 1 1 calc R
H7B H -0.7861 -0.0543 -0.1944 0.113 Uiso 1 1 calc R
H7C H -0.6396 -0.0982 -0.2355 0.113 Uiso 1 1 calc R
C4 C -0.2746(13) -0.0983(15) -0.0450(5) 0.078(3) Uani 1 1 d .
H4A H -0.1668 -0.1145 -0.0513 0.117 Uiso 1 1 calc R
H4B H -0.3170 -0.1868 -0.0228 0.117 Uiso 1 1 calc R
H4C H -0.2872 -0.0108 -0.0147 0.117 Uiso 1 1 calc R
C13 C -0.1269(10) 0.3368(15) -0.0915(4) 0.064(3) Uani 1 1 d .
H13 H -0.2101 0.3223 -0.0628 0.077 Uiso 1 1 calc R
C16 C -0.0475(15) 0.4693(18) -0.0857(7) 0.087(4) Uani 1 1 d .
H16A H -0.078(15) 0.55(2) -0.044(7) 0.130 Uiso 1 1 d .
H16B H 0.030(16) 0.48(2) -0.124(7) 0.130 Uiso 1 1 d .
C1 C -0.6445(13) 0.0264(17) -0.0683(6) 0.085(4) Uani 1 1 d .
H1A H -0.5993 -0.0043 -0.0223 0.127 Uiso 1 1 calc R
H1B H -0.7548 0.0238 -0.0672 0.127 Uiso 1 1 calc R
H1C H -0.6118 0.1284 -0.0790 0.127 Uiso 1 1 calc R
C5 C -0.3069(18) -0.2036(14) -0.2006(6) 0.096(4) Uani 1 1 d .
H5A H -0.3588 -0.1858 -0.2467 0.144 Uiso 1 1 calc R
H5B H -0.3279 -0.3057 -0.1850 0.144 Uiso 1 1 calc R
H5C H -0.1978 -0.1910 -0.2043 0.144 Uiso 1 1 calc R
C9 C -0.6360(16) -0.2452(16) -0.1072(8) 0.107(5) Uani 1 1 d .
H9A H -0.5964 -0.3136 -0.1421 0.161 Uiso 1 1 calc R
H9B H -0.7461 -0.2546 -0.1077 0.161 Uiso 1 1 calc R
H9C H -0.5922 -0.2704 -0.0602 0.161 Uiso 1 1 calc R

loop_
_atom_site_aniso_label
_atom_site_aniso_U_11
_atom_site_aniso_U_22
_atom_site_aniso_U_33
_atom_site_aniso_U_23
_atom_site_aniso_U_13
_atom_site_aniso_U_12
Si1 0.0701(15) 0.0365(12) 0.0418(11) 0.0025(10) 0.0024(9) 0.0083(11)
O26 0.027(2) 0.046(3) 0.038(2) -0.007(2) 0.0116(17) -0.002(2)
O20 0.0188(18) 0.043(3) 0.033(2) 0.003(2) 0.0083(15) 0.0014(19)
N21 0.0081(19) 0.031(3) 0.032(2) -0.004(2) 0.0067(16) -0.0021(19)
O14 0.025(2) 0.038(3) 0.042(2) -0.007(2) 0.0072(18) 0.004(2)
O27 0.030(2) 0.039(3) 0.040(2) -0.002(2) 0.0092(18) -0.009(2)
C18 0.026(3) 0.021(3) 0.033(3) 0.004(3) 0.003(2) -0.002(3)
C28 0.026(3) 0.019(3) 0.038(3) 0.002(3) -0.003(2) -0.003(2)
O2 0.042(3) 0.042(3) 0.040(3) 0.002(2) 0.003(2) 0.006(2)
C22 0.015(2) 0.024(3) 0.038(3) -0.004(3) 0.003(2) 0.000(2)
C15 0.017(2) 0.029(3) 0.039(3) -0.001(3) 0.004(2) -0.002(2)
C12 0.023(3) 0.030(4) 0.033(3) -0.001(3) 0.003(2) -0.001(2)
C29 0.027(3) 0.023(3) 0.042(3) 0.000(3) 0.005(2) 0.001(2)
C30 0.026(3) 0.030(3) 0.050(4) -0.003(3) 0.003(3) -0.002(3)
C24 0.026(3) 0.022(3) 0.040(3) -0.005(3) -0.003(2) 0.000(3)
C19 0.023(3) 0.033(4) 0.051(4) 0.001(3) 0.003(3) -0.006(3)
C10 0.021(3) 0.044(4) 0.039(3) 0.000(3) 0.001(2) -0.004(3)
C31 0.057(4) 0.026(4) 0.035(3) -0.001(3) 0.002(3) 0.005(3)
C33 0.043(4) 0.028(4) 0.049(4) 0.001(3) -0.015(3) -0.006(3)
C25 0.016(3) 0.035(4) 0.048(4) -0.005(3) 0.011(2) -0.008(2)
C32 0.027(3) 0.034(4) 0.061(5) 0.003(4) -0.010(3) -0.008(3)
C17 0.050(4) 0.036(4) 0.044(4) -0.010(3) -0.001(3) 0.006(3)
C3 0.071(6) 0.052(5) 0.050(4) 0.008(4) 0.001(4) -0.018(5)
C6 0.035(4) 0.049(5) 0.040(4) 0.004(4) 0.002(3) 0.001(3)
C11 0.037(4) 0.077(7) 0.049(4) 0.010(5) -0.004(3) 0.004(4)
C7 0.083(7) 0.076(8) 0.066(6) 0.013(6) -0.014(5) -0.021(6)
C4 0.089(7) 0.081(9) 0.062(5) 0.031(6) -0.011(5) 0.006(6)
C13 0.046(4) 0.101(9) 0.043(4) -0.003(5) -0.003(3) -0.001(5)
C16 0.083(8) 0.099(11) 0.076(7) -0.015(7) -0.022(6) -0.015(7)
C1 0.074(7) 0.110(11) 0.073(7) -0.018(7) 0.025(6) -0.010(7)
C5 0.159(13) 0.048(6) 0.084(8) -0.001(6) 0.034(8) 0.027(8)
C9 0.111(10) 0.076(9) 0.133(12) 0.048(9) -0.015(9) -0.035(8)

loop_
_atom_type_symbol
_atom_type_description
_atom_type_scat_dispersion_real
_atom_type_scat_dispersion_imag
_atom_type_scat_source
C C 0.0181 0.0091 'International Tables Vol C Tables 4.2.6.8 and 6.1.1.4'
H H 0.0000 0.0000 'International Tables Vol C Tables 4.2.6.8 and 6.1.1.4'
N N 0.0311 0.0180 'International Tables Vol C Tables 4.2.6.8 and 6.1.1.4'
O O 0.0492 0.0322 'International Tables Vol C Tables 4.2.6.8 and 6.1.1.4'
Si Si 0.2541 0.3302 'International Tables Vol C Tables 4.2.6.8 and 6.1.1.4'

loop_
_geom_angle_atom_site_label_1
_geom_angle_atom_site_label_2
_geom_angle_atom_site_label_3
_geom_angle
O2 Si1 C5 110.2(4)
O2 Si1 C4 111.0(5)
C5 Si1 C4 109.4(6)
O2 Si1 C3 104.8(4)
C5 Si1 C3 111.5(6)
C4 Si1 C3 109.9(4)
C23 N21 C18 128.7(5)
C23 N21 C22 110.0(4)
C18 N21 C22 120.9(5)
C17 O14 C12 115.2(5)
C23 O27 C25 110.0(4)
O20 C18 N21 118.9(5)
O20 C18 C15 122.9(5)
N21 C18 C15 118.0(5)
C30 C28 C29 118.6(6)
C30 C28 C24 120.8(6)
C29 C28 C24 120.5(5)
C6 O2 Si1 128.5(5)
N21 C22 C25 99.0(5)
N21 C22 C24 110.1(5)
C25 C22 C24 113.8(5)
O26 C23 O27 122.9(5)
O26 C23 N21 128.6(5)
O27 C23 N21 108.5(5)
C18 C15 C19 110.5(5)
C18 C15 C12 109.0(5)
C19 C15 C12 112.0(5)
O14 C12 C10 108.6(5)
O14 C12 C15 111.3(5)
C10 C12 C15 111.3(6)
C31 C29 C28 121.1(6)
C28 C30 C32 120.5(7)
C28 C24 C22 112.0(5)
C6 C10 C12 112.8(6)
C29 C31 C33 119.5(6)
C32 C33 C31 119.5(6)
O27 C25 C22 103.9(5)
C33 C32 C30 120.8(6)
C1 C3 C9 110.1(10)
C1 C3 C7 108.1(10)
C9 C3 C7 108.9(9)
C1 C3 Si1 110.0(7)
C9 C3 Si1 110.1(9)
C7 C3 Si1 109.6(6)
O2 C6 C10 108.2(5)
O2 C6 C11 112.7(6)
C10 C6 C11 111.0(7)
C13 C11 C6 113.3(7)
C16 C13 C11 122.4(10)

loop_
_geom_bond_atom_site_label_1
_geom_bond_atom_site_label_2
_geom_bond_distance
Si1 O2 1.636(6)
Si1 C5 1.854(11)
Si1 C4 1.863(9)
Si1 C3 1.900(10)
O26 C23 1.204(7)
O20 C18 1.222(7)
N21 C23 1.388(7)
N21 C18 1.391(7)
N21 C22 1.486(7)
O14 C17 1.420(9)
O14 C12 1.424(7)
O27 C23 1.343(7)
O27 C25 1.445(8)
C18 C15 1.515(8)
C28 C30 1.387(9)
C28 C29 1.391(8)
C28 C24 1.513(8)
O2 C6 1.428(9)
C22 C25 1.523(8)
C22 C24 1.537(9)
C15 C19 1.532(9)
C15 C12 1.549(9)
C12 C10 1.517(8)
C29 C31 1.383(9)
C30 C32 1.388(10)
C10 C6 1.515(11)
C31 C33 1.403(10)
C33 C32 1.369(11)
C3 C1 1.511(15)
C3 C9 1.522(15)
C3 C7 1.533(13)
C6 C11 1.544(10)
C11 C13 1.469(15)
C13 C16 1.350(18)
